data_4029238
loop_
_publ_author_name
'Iaroshenko, Viktor O'
'Gevorgyan, Ashot'
'Davydova, Olena'
'Villinger, Alexander'
'Langer, Peter'

_publ_section_title
;
 Regioselective and guided C-h activation of 4-nitropyrazoles.
;
_journal_issue 7
_journal_name_full 'The Journal of organic chemistry'
_journal_page_first 2906
_journal_page_last 2915
_journal_paper_doi 10.1021/jo4025418
_journal_volume 79
_journal_year 2014
_chemical_formula_moiety 'C17 H15 N3 O2'
_chemical_formula_sum 'C17 H15 N3 O2'
_chemical_formula_weight 293.32
_chemical_name_systematic
;
 ?
;
_space_group_IT_number 9
_symmetry_cell_setting monoclinic
_symmetry_Int_Tables_number 9
_symmetry_space_group_name_Hall 'C -2yc'
_symmetry_space_group_name_H-M 'C 1 c 1'
_atom_sites_solution_hydrogens geom
_atom_sites_solution_primary direct
_atom_sites_solution_secondary difmap
_audit_creation_method SHELXL-97
_cell_angle_alpha 90.00
_cell_angle_beta 121.412(3)
_cell_angle_gamma 90.00
_cell_formula_units_Z 4
_cell_length_a 12.4481(14)
_cell_length_b 14.0884(16)
_cell_length_c 9.7990(11)
_cell_measurement_reflns_used 2095
_cell_measurement_temperature 173(2)
_cell_measurement_theta_max 49.561
_cell_measurement_theta_min 4.802
_cell_volume 1466.6(3)
_computing_cell_refinement 'Bruker Apex V7.51A'
_computing_data_collection 'Bruker Apex V7.51A'
_computing_data_reduction 'Bruker SAINT'
_computing_molecular_graphics 'ORTEP-3v2.01 (Farrugia, 1997)'
_computing_publication_material SHELXL-97
_computing_structure_refinement 'SHELXL-97 (Sheldrick, 1997)'
_computing_structure_solution 'SHELXS-97 (Sheldrick, 1997)'
_diffrn_ambient_temperature 173(2)
_diffrn_measured_fraction_theta_full 0.999
_diffrn_measured_fraction_theta_max 0.999
_diffrn_measurement_device_type 'Bruker Apex Kappa II-CCD-diffractometer'
_diffrn_measurement_method 'phi and omega scans'
_diffrn_radiation_monochromator graphite
_diffrn_radiation_source 'sealed tube'
_diffrn_radiation_type MoK\a
_diffrn_radiation_wavelength 0.71073
_diffrn_reflns_av_R_equivalents 0.0327
_diffrn_reflns_av_sigmaI/netI 0.0578
_diffrn_reflns_limit_h_max 16
_diffrn_reflns_limit_h_min -16
_diffrn_reflns_limit_k_max 19
_diffrn_reflns_limit_k_min -19
_diffrn_reflns_limit_l_max 12
_diffrn_reflns_limit_l_min -13
_diffrn_reflns_number 8140
_diffrn_reflns_theta_full 29.00
_diffrn_reflns_theta_max 29.00
_diffrn_reflns_theta_min 2.61
_exptl_absorpt_coefficient_mu 0.090
_exptl_absorpt_correction_T_max 0.9929
_exptl_absorpt_correction_T_min 0.9650
_exptl_absorpt_correction_type multi-scan
_exptl_absorpt_process_details '(SADABS; Sheldrick, 2004)'
_exptl_crystal_colour yellow
_exptl_crystal_density_diffrn 1.328
_exptl_crystal_density_method 'not measured'
_exptl_crystal_description needle
_exptl_crystal_F_000 616
_exptl_crystal_size_max 0.40
_exptl_crystal_size_mid 0.12
_exptl_crystal_size_min 0.08
_refine_diff_density_max 0.223
_refine_diff_density_min -0.293
_refine_diff_density_rms 0.045
_refine_ls_abs_structure_details 'Flack H D (1983), Acta Cryst. A39, 876-881'
_refine_ls_abs_structure_Flack -0.6(16)
_refine_ls_extinction_method none
_refine_ls_goodness_of_fit_ref 1.042
_refine_ls_hydrogen_treatment mixed
_refine_ls_matrix_type full
_refine_ls_number_parameters 205
_refine_ls_number_reflns 3675
_refine_ls_number_restraints 2
_refine_ls_restrained_S_all 1.041
_refine_ls_R_factor_all 0.0801
_refine_ls_R_factor_gt 0.0523
_refine_ls_shift/su_max 0.000
_refine_ls_shift/su_mean 0.000
_refine_ls_structure_factor_coef Fsqd
_refine_ls_weighting_details 'calc w=1/[\s^2^(Fo^2^)+(0.0643P)^2^+0.0000P] where P=(Fo^2^+2Fc^2^)/3'
_refine_ls_weighting_scheme calc
_refine_ls_wR_factor_gt 0.1155
_refine_ls_wR_factor_ref 0.1312
_reflns_number_gt 2653
_reflns_number_total 3675
_reflns_threshold_expression >2\s(I)
_cod_data_source_file jo4025418_si_002.cif
_cod_data_source_block is_ag636lf
_cod_depositor_comments
;Adding full bibliography for
 ./tmp-cod-update-bibliographies-12971/cifs/4029238.cif.
;
_cod_original_sg_symbol_H-M 'C c'
_cod_database_code 4029238

loop_
_symmetry_equiv_pos_as_xyz
'x, y, z'
'x, -y, z+1/2'
'x+1/2, y+1/2, z'
'x+1/2, -y+1/2, z+1/2'

loop_
_atom_site_label
_atom_site_type_symbol
_atom_site_fract_x
_atom_site_fract_y
_atom_site_fract_z
_atom_site_U_iso_or_equiv
_atom_site_adp_type
_atom_site_occupancy
_atom_site_symmetry_multiplicity
_atom_site_calc_flag
_atom_site_refinement_flags
N1 N 0.5377(2) 0.93647(14) 0.6077(3) 0.0388(5) Uani 1 1 d .
N2 N 0.3421(3) 0.79433(19) 0.2952(3) 0.0556(7) Uani 1 1 d .
N3 N 0.56942(19) 0.81169(15) 0.8640(2) 0.0325(5) Uani 1 1 d .
O1 O 0.5974(2) 0.97153(14) 0.7436(2) 0.0499(5) Uani 1 1 d .
O2 O 0.5160(2) 0.98159(14) 0.4857(2) 0.0511(5) Uani 1 1 d .
C1 C 0.4903(2) 0.84301(17) 0.5864(3) 0.0326(5) Uani 1 1 d .
C2 C 0.4110(3) 0.81506(19) 0.4254(3) 0.0375(6) Uani 1 1 d .
C3 C 0.5133(2) 0.78348(18) 0.7139(3) 0.0290(5) Uani 1 1 d .
C4 C 0.4654(2) 0.68460(17) 0.6740(3) 0.0279(5) Uani 1 1 d .
C5 C 0.5031(2) 0.62465(18) 0.5942(3) 0.0345(5) Uani 1 1 d .
H5 H 0.5597 0.6466 0.5636 0.041 Uiso 1 1 calc R
C6 C 0.4576(2) 0.53295(19) 0.5596(3) 0.0393(6) Uani 1 1 d .
H6 H 0.4851 0.4916 0.5071 0.047 Uiso 1 1 calc R
C7 C 0.3719(3) 0.49958(18) 0.6003(3) 0.0393(6) Uani 1 1 d .
C8 C 0.3335(2) 0.56117(17) 0.6777(3) 0.0347(6) Uani 1 1 d .
H8 H 0.2738 0.5405 0.7039 0.042 Uiso 1 1 calc R
C9 C 0.3816(2) 0.65219(16) 0.7169(3) 0.0289(5) Uani 1 1 d .
H9 H 0.3572 0.6928 0.7734 0.035 Uiso 1 1 calc R
C10 C 0.3178(4) 0.4029(2) 0.5602(5) 0.0688(10) Uani 1 1 d .
H10A H 0.3219 0.3745 0.6541 0.103 Uiso 1 1 calc R
H10B H 0.3658 0.3638 0.5278 0.103 Uiso 1 1 calc R
H10C H 0.2298 0.4063 0.4723 0.103 Uiso 1 1 calc R
C11 C 0.6086(2) 0.75297(17) 1.0013(2) 0.0283(5) Uani 1 1 d .
C12 C 0.6779(2) 0.67119(16) 1.0246(3) 0.0299(5) Uani 1 1 d .
H12 H 0.6968 0.6516 0.9466 0.036 Uiso 1 1 calc R
C13 C 0.7194(2) 0.61832(16) 1.1621(3) 0.0301(5) Uani 1 1 d .
H13 H 0.7676 0.5626 1.1780 0.036 Uiso 1 1 calc R
C14 C 0.6923(2) 0.64467(17) 1.2777(3) 0.0318(5) Uani 1 1 d .
C15 C 0.6226(2) 0.72696(18) 1.2509(3) 0.0356(6) Uani 1 1 d .
H15 H 0.6031 0.7466 1.3283 0.043 Uiso 1 1 calc R
C16 C 0.5807(2) 0.78117(16) 1.1144(3) 0.0345(5) Uani 1 1 d .
H16 H 0.5331 0.8372 1.0986 0.041 Uiso 1 1 calc R
C17 C 0.7323(3) 0.5843(2) 1.4228(3) 0.0429(7) Uani 1 1 d .
H17A H 0.7653 0.6250 1.5174 0.064 Uiso 1 1 calc R
H17B H 0.7980 0.5400 1.4367 0.064 Uiso 1 1 calc R
H17C H 0.6598 0.5485 1.4089 0.064 Uiso 1 1 calc R
H1 H 0.591(3) 0.874(2) 0.881(3) 0.050(8) Uiso 1 1 d .

loop_
_atom_site_aniso_label
_atom_site_aniso_U_11
_atom_site_aniso_U_22
_atom_site_aniso_U_33
_atom_site_aniso_U_23
_atom_site_aniso_U_13
_atom_site_aniso_U_12
N1 0.0419(13) 0.0332(11) 0.0471(14) 0.0088(10) 0.0273(11) -0.0002(10)
N2 0.0653(17) 0.0597(16) 0.0349(14) 0.0047(11) 0.0212(13) 0.0038(14)
N3 0.0366(11) 0.0265(10) 0.0314(11) -0.0005(8) 0.0156(10) -0.0040(9)
O1 0.0644(13) 0.0380(10) 0.0472(12) -0.0017(9) 0.0290(11) -0.0114(10)
O2 0.0647(13) 0.0420(10) 0.0537(12) 0.0181(9) 0.0358(11) 0.0006(10)
C1 0.0332(13) 0.0312(13) 0.0348(14) 0.0061(10) 0.0188(11) 0.0033(10)
C2 0.0408(15) 0.0385(14) 0.0360(15) 0.0086(11) 0.0220(13) 0.0059(11)
C3 0.0261(11) 0.0300(12) 0.0320(13) 0.0027(9) 0.0160(10) -0.0003(9)
C4 0.0256(11) 0.0317(12) 0.0225(11) 0.0025(9) 0.0097(9) 0.0016(10)
C5 0.0335(12) 0.0395(13) 0.0286(13) -0.0001(10) 0.0149(11) 0.0019(11)
C6 0.0381(14) 0.0396(14) 0.0325(14) -0.0019(11) 0.0131(12) 0.0093(12)
C7 0.0389(14) 0.0276(13) 0.0325(13) 0.0012(10) 0.0054(12) 0.0016(11)
C8 0.0332(13) 0.0322(12) 0.0320(13) 0.0040(10) 0.0123(11) -0.0014(11)
C9 0.0286(11) 0.0296(11) 0.0254(11) 0.0022(9) 0.0120(10) 0.0008(10)
C10 0.081(2) 0.0431(17) 0.075(2) 0.0020(16) 0.035(2) 0.0041(18)
C11 0.0279(11) 0.0284(11) 0.0262(12) 0.0008(9) 0.0124(10) -0.0060(10)
C12 0.0315(12) 0.0324(12) 0.0266(12) -0.0053(9) 0.0157(10) -0.0032(10)
C13 0.0320(12) 0.0264(12) 0.0296(12) -0.0018(9) 0.0144(11) -0.0007(10)
C14 0.0335(12) 0.0312(13) 0.0287(13) -0.0034(10) 0.0149(11) -0.0048(11)
C15 0.0402(14) 0.0394(14) 0.0332(13) -0.0051(10) 0.0233(12) -0.0018(11)
C16 0.0380(13) 0.0277(12) 0.0387(14) -0.0028(10) 0.0205(12) 0.0024(11)
C17 0.0571(17) 0.0409(15) 0.0309(14) 0.0040(11) 0.0230(13) 0.0004(13)

loop_
_atom_type_symbol
_atom_type_description
_atom_type_scat_dispersion_real
_atom_type_scat_dispersion_imag
_atom_type_scat_source
C C 0.0033 0.0016 'International Tables Vol C Tables 4.2.6.8 and 6.1.1.4'
H H 0.0000 0.0000 'International Tables Vol C Tables 4.2.6.8 and 6.1.1.4'
N N 0.0061 0.0033 'International Tables Vol C Tables 4.2.6.8 and 6.1.1.4'
O O 0.0106 0.0060 'International Tables Vol C Tables 4.2.6.8 and 6.1.1.4'

loop_
_geom_angle_atom_site_label_1
_geom_angle_atom_site_label_2
_geom_angle_atom_site_label_3
_geom_angle
O1 N1 O2 122.2(2)
O1 N1 C1 119.9(2)
O2 N1 C1 117.8(2)
C3 N3 C11 126.7(2)
C3 N3 H1 115.7(18)
C11 N3 H1 117.4(19)
C3 C1 C2 121.8(2)
C3 C1 N1 123.3(2)
C2 C1 N1 114.8(2)
N2 C2 C1 176.8(3)
N3 C3 C1 123.8(2)
N3 C3 C4 118.9(2)
C1 C3 C4 117.3(2)
C5 C4 C9 119.8(2)
C5 C4 C3 120.8(2)
C9 C4 C3 119.3(2)
C6 C5 C4 119.5(2)
C6 C5 H5 120.2
C4 C5 H5 120.2
C5 C6 C7 121.3(3)
C5 C6 H6 119.3
C7 C6 H6 119.3
C8 C7 C6 118.4(2)
C8 C7 C10 118.8(3)
C6 C7 C10 122.9(3)
C9 C8 C7 120.6(2)
C9 C8 H8 119.7
C7 C8 H8 119.7
C8 C9 C4 120.4(2)
C8 C9 H9 119.8
C4 C9 H9 119.8
C7 C10 H10A 109.5
C7 C10 H10B 109.5
H10A C10 H10B 109.5
C7 C10 H10C 109.5
H10A C10 H10C 109.5
H10B C10 H10C 109.5
C16 C11 C12 120.2(2)
C16 C11 N3 118.9(2)
C12 C11 N3 120.9(2)
C13 C12 C11 119.5(2)
C13 C12 H12 120.2
C11 C12 H12 120.2
C12 C13 C14 121.6(2)
C12 C13 H13 119.2
C14 C13 H13 119.2
C15 C14 C13 117.5(2)
C15 C14 C17 121.2(2)
C13 C14 C17 121.2(2)
C16 C15 C14 121.8(2)
C16 C15 H15 119.1
C14 C15 H15 119.1
C11 C16 C15 119.4(2)
C11 C16 H16 120.3
C15 C16 H16 120.3
C14 C17 H17A 109.5
C14 C17 H17B 109.5
H17A C17 H17B 109.5
C14 C17 H17C 109.5
H17A C17 H17C 109.5
H17B C17 H17C 109.5

loop_
_geom_bond_atom_site_label_1
_geom_bond_atom_site_label_2
_geom_bond_distance
N1 O1 1.241(3)
N1 O2 1.253(3)
N1 C1 1.414(3)
N2 C2 1.144(3)
N3 C3 1.318(3)
N3 C11 1.431(3)
N3 H1 0.91(3)
C1 C3 1.405(3)
C1 C2 1.413(4)
C3 C4 1.485(3)
C4 C5 1.388(3)
C4 C9 1.389(3)
C5 C6 1.380(4)
C5 H5 0.9500
C6 C7 1.401(4)
C6 H6 0.9500
C7 C8 1.391(4)
C7 C10 1.479(4)
C8 C9 1.382(3)
C8 H8 0.9500
C9 H9 0.9500
C10 H10A 0.9800
C10 H10B 0.9800
C10 H10C 0.9800
C11 C16 1.382(3)
C11 C12 1.385(3)
C12 C13 1.383(3)
C12 H12 0.9500
C13 C14 1.391(3)
C13 H13 0.9500
C14 C15 1.389(3)
C14 C17 1.501(3)
C15 C16 1.385(3)
C15 H15 0.9500
C16 H16 0.9500
C17 H17A 0.9800
C17 H17B 0.9800
C17 H17C 0.9800

loop_
_geom_torsion_atom_site_label_1
_geom_torsion_atom_site_label_2
_geom_torsion_atom_site_label_3
_geom_torsion_atom_site_label_4
_geom_torsion
O1 N1 C1 C3 -4.0(4)
O2 N1 C1 C3 176.8(2)
O1 N1 C1 C2 172.5(2)
O2 N1 C1 C2 -6.7(3)
C3 C1 C2 N2 91(5)
N1 C1 C2 N2 -86(5)
C11 N3 C3 C1 -172.3(2)
C11 N3 C3 C4 10.8(3)
C2 C1 C3 N3 -168.7(2)
N1 C1 C3 N3 7.6(4)
C2 C1 C3 C4 8.3(3)
N1 C1 C3 C4 -175.4(2)
N3 C3 C4 C5 -124.5(2)
C1 C3 C4 C5 58.4(3)
N3 C3 C4 C9 55.7(3)
C1 C3 C4 C9 -121.4(2)
C9 C4 C5 C6 -0.6(3)
C3 C4 C5 C6 179.6(2)
C4 C5 C6 C7 1.4(4)
C5 C6 C7 C8 -0.3(4)
C5 C6 C7 C10 177.8(3)
C6 C7 C8 C9 -1.6(4)
C10 C7 C8 C9 -179.8(3)
C7 C8 C9 C4 2.4(3)
C5 C4 C9 C8 -1.3(3)
C3 C4 C9 C8 178.5(2)
C3 N3 C11 C16 -133.6(3)
C3 N3 C11 C12 49.0(3)
C16 C11 C12 C13 -0.3(3)
N3 C11 C12 C13 177.0(2)
C11 C12 C13 C14 0.6(4)
C12 C13 C14 C15 -0.6(4)
C12 C13 C14 C17 177.0(2)
C13 C14 C15 C16 0.3(4)
C17 C14 C15 C16 -177.3(3)
C12 C11 C16 C15 0.0(4)
N3 C11 C16 C15 -177.4(2)
C14 C15 C16 C11 0.0(4)
